data_1516931
loop_
_publ_author_name
'Katsura Mochizuki'
'Junpei Takahashi'
'Yukiko Ishima'
'Tomomi Shindo'

_publ_section_title
;
 Synthesis and structures of urea-coordinated dinickel(II) complexes with
 binucleating ligand
 1,3-bis(N-(2-(dimethylamino)ethyl)-N-methylamino)propan-2-ol (HL1) and
 its a nalogs
;
_journal_name_full
;
Inorganica Chimica Acta
;
_journal_page_first 151
_journal_page_last 158
_journal_volume 400
_journal_year 2013
_chemical_formula_moiety 'C19 H39 N2 Ni2 O9, C24 H20 B, C2 H3 N'
_chemical_formula_sum 'C45 H62 B N3 Ni2 O9'
_chemical_formula_weight 917.19
_space_group_IT_number 2
_symmetry_cell_setting triclinic
_symmetry_Int_Tables_number 2
_symmetry_space_group_name_Hall '-P 1'
_symmetry_space_group_name_H-M 'P -1'
_atom_sites_solution_hydrogens geom
_atom_sites_solution_primary direct
_atom_sites_solution_secondary difmap
_cell_angle_alpha 76.444(15)
_cell_angle_beta 84.969(18)
_cell_angle_gamma 86.123(17)
_cell_formula_units_Z 2
_cell_length_a 11.618(7)
_cell_length_b 14.000(8)
_cell_length_c 14.870(8)
_cell_measurement_reflns_used 5781
_cell_measurement_temperature 298
_cell_measurement_theta_max 27.49
_cell_measurement_theta_min 3.22
_cell_volume 2339(2)
_computing_cell_refinement 'CrystalClear-SM Expert 2.0 r1'
_computing_data_collection 'CrystalClear-SM Expert 2.0 r1 (Rigaku, 2009)'
_computing_data_reduction 'CrystalClear-SM Expert 2.0 r1'
_computing_molecular_graphics 'CrystalStructure 4.0'
_computing_publication_material 'CrystalStructure 4.0 (Rigaku, 2010)'
_computing_structure_refinement 'SHELXL97 (Sheldrick, 2008)'
_computing_structure_solution 'Il Milione (Burla, et al., 2007)'
_diffrn_ambient_temperature 298
_diffrn_detector_area_resol_mean 13.653
_diffrn_measured_fraction_theta_full 0.987
_diffrn_measured_fraction_theta_max 0.987
_diffrn_measurement_device_type 'Rigaku XtaLAB mini'
_diffrn_measurement_method \w
_diffrn_radiation_type 'Mo K\a'
_diffrn_radiation_wavelength 0.71075
_diffrn_reflns_av_R_equivalents 0.0547
_diffrn_reflns_limit_h_max 15
_diffrn_reflns_limit_h_min -15
_diffrn_reflns_limit_k_max 18
_diffrn_reflns_limit_k_min -18
_diffrn_reflns_limit_l_max 19
_diffrn_reflns_limit_l_min -19
_diffrn_reflns_number 23437
_diffrn_reflns_theta_full 27.50
_diffrn_reflns_theta_max 27.49
_diffrn_standards_number 0
_exptl_absorpt_coefficient_mu 0.860
_exptl_absorpt_correction_T_max 0.795
_exptl_absorpt_correction_T_min 0.430
_exptl_absorpt_correction_type numerical
_exptl_absorpt_process_details 'NUMABS (Rigaku, 1999)'
_exptl_crystal_colour green
_exptl_crystal_density_diffrn 1.302
_exptl_crystal_density_method 'not measured'
_exptl_crystal_description chip
_exptl_crystal_F_000 972.00
_exptl_crystal_size_max 0.607
_exptl_crystal_size_mid 0.459
_exptl_crystal_size_min 0.162
_refine_diff_density_max 0.840
_refine_diff_density_min -0.910
_refine_ls_extinction_method none
_refine_ls_goodness_of_fit_ref 1.059
_refine_ls_hydrogen_treatment constr
_refine_ls_number_parameters 541
_refine_ls_number_reflns 10603
_refine_ls_number_restraints 2
_refine_ls_R_factor_gt 0.0531
_refine_ls_shift/su_max 0.000
_refine_ls_structure_factor_coef Fsqd
_refine_ls_weighting_details 'w = 1/[\s^2^(Fo^2^)+(0.0615P)^2^+0.9984P] where P=(Fo^2^+2Fc^2^)/3'
_refine_ls_weighting_scheme calc
_refine_ls_wR_factor_ref 0.1502
_reflns_number_gt 8430
_reflns_number_total 10603
_reflns_threshold_expression F^2^>2.0\s(F^2^)
_cod_data_source_file ICA-2013-400-151-158-4.cif
_cod_data_source_block NiL4AcO
_cod_depositor_comments
;
The following automatic conversions were performed:

'_exptl_absorpt_correction_type' value 'Numerical' changed to
'numerical' according to the built-in table from CIF Core dictionary
named 'cif_core.dic' version 2.4.1 from 2010-06-29.

Automatic conversion script
Id: cif_fix_values 2281 2013-09-26 08:29:07Z andrius 
;
_cod_original_cell_volume 2339(3)
_cod_database_code 1516931

loop_
_symmetry_equiv_pos_site_id
_symmetry_equiv_pos_as_xyz
1 +X,+Y,+Z
2 -X,-Y,-Z

loop_
_atom_site_label
_atom_site_type_symbol
_atom_site_fract_x
_atom_site_fract_y
_atom_site_fract_z
_atom_site_U_iso_or_equiv
_atom_site_adp_type
_atom_site_occupancy
_atom_site_symmetry_multiplicity
_atom_site_calc_flag
_atom_site_refinement_flags
Ni1 Ni 0.21945(3) 0.81927(3) 0.11017(2) 0.04626(11) Uani 1.0 2 d .
Ni2 Ni 0.28187(3) 0.88271(3) 0.29532(2) 0.04742(11) Uani 1.0 2 d .
O33 O 0.43072(18) 0.89694(17) 0.20828(15) 0.0594(6) Uani 1.0 2 d .
O43 O 0.2065(3) 1.00318(16) 0.22130(16) 0.0640(6) Uani 1.0 2 d .
O32 O 0.39111(17) 0.84376(16) 0.08390(15) 0.0560(5) Uani 1.0 2 d .
O6 O 0.04062(19) 0.7797(3) 0.12045(18) 0.0741(7) Uani 1.0 2 d .
O22 O 0.22245(16) 0.77755(13) 0.24636(13) 0.0460(4) Uani 1.0 2 d .
O20 O 0.1416(2) 0.8679(2) 0.40596(16) 0.0709(7) Uani 1.0 2 d .
O42 O 0.1777(3) 0.96428(16) 0.08951(15) 0.0634(6) Uani 1.0 2 d .
O2 O 0.2256(3) 0.8194(3) -0.03400(17) 0.0795(8) Uani 1.0 2 d .
O16 O 0.3640(3) 0.9676(3) 0.37311(18) 0.0781(7) Uani 1.0 2 d .
N9 N 0.2427(3) 0.6672(3) 0.1230(3) 0.0757(8) Uani 1.0 2 d .
N52 N 0.6578(12) 0.0266(12) 0.3166(8) 0.245(7) Uani 1.0 2 d .
N13 N 0.3495(3) 0.7681(3) 0.39199(19) 0.0724(8) Uani 1.0 2 d .
C21 C 0.0282(4) 0.9099(4) 0.3908(4) 0.1010(15) Uani 1.0 2 d .
C5 C -0.0498(4) 0.8461(5) 0.1447(4) 0.1079(18) Uani 1.0 2 d .
C8 C 0.1292(4) 0.6183(4) 0.1453(4) 0.1031(18) Uani 1.0 2 d .
C18 C 0.2640(4) 0.7328(4) 0.4716(3) 0.1000(16) Uani 1.0 2 d .
C85 C 0.8490(3) 0.5755(3) -0.0034(3) 0.0610(8) Uani 1.0 2 d .
C92 C 0.3793(3) 0.3621(3) 0.3573(3) 0.0649(9) Uani 1.0 2 d .
C90 C 0.5431(3) 0.3802(3) 0.2459(3) 0.0634(8) Uani 1.0 2 d .
C72 C 0.8036(3) 0.2756(3) 0.2968(2) 0.0554(7) Uani 1.0 2 d .
C1 C 0.1561(5) 0.8875(6) -0.0960(4) 0.139(3) Uani 1.0 2 d .
C86 C 0.7530(4) 0.6184(3) -0.0442(3) 0.0721(10) Uani 1.0 2 d .
C14 C 0.4524(4) 0.8081(4) 0.4221(3) 0.0951(15) Uani 1.0 2 d .
C30 C 0.5822(3) 0.8881(4) 0.0923(3) 0.0760(11) Uani 1.0 2 d .
C11 C 0.2773(3) 0.6841(3) 0.2794(3) 0.0665(9) Uani 1.0 2 d .
C82 C 0.7253(4) 0.6499(3) 0.2876(4) 0.0816(12) Uani 1.0 2 d .
C93 C 0.4358(3) 0.4118(3) 0.4080(3) 0.0613(8) Uani 1.0 2 d .
C40 C 0.1692(4) 1.1324(3) 0.0939(3) 0.0868(13) Uani 1.0 2 d .
C73 C 0.8870(4) 0.1979(3) 0.3105(3) 0.0726(10) Uani 1.0 2 d .
C84 C 0.8433(3) 0.5269(3) 0.0898(3) 0.0539(7) Uani 1.0 2 d .
C12 C 0.3779(4) 0.6926(3) 0.3391(3) 0.0807(10) Uani 1.0 2 d .
C87 C 0.6503(4) 0.6127(4) 0.0080(3) 0.0938(14) Uani 1.0 2 d .
C71 C 0.8321(3) 0.3745(3) 0.2793(2) 0.0525(7) Uani 1.0 2 d .
C81 C 0.7460(5) 0.7222(4) 0.3345(5) 0.107(2) Uani 1.0 2 d .
C75 C 1.0352(4) 0.3112(4) 0.2908(3) 0.0836(12) Uani 1.0 2 d .
C89 C 0.6045(3) 0.4313(2) 0.2952(2) 0.0496(7) Uani 1.0 2 d .
C76 C 0.9516(3) 0.3885(3) 0.2782(3) 0.0717(10) Uani 1.0 2 d .
C74 C 1.0020(4) 0.2158(4) 0.3072(3) 0.0825(12) Uani 1.0 2 d .
C91 C 0.4337(3) 0.3464(3) 0.2755(3) 0.0721(10) Uani 1.0 2 d .
C94 C 0.5453(3) 0.4456(3) 0.3772(2) 0.0530(7) Uani 1.0 2 d .
C77 C 0.7654(3) 0.5523(3) 0.3150(3) 0.0627(9) Uani 1.0 2 d .
C41 C 0.1854(3) 1.0233(2) 0.1384(2) 0.0523(7) Uani 1.0 2 d .
C17 C 0.3135(5) 1.0560(5) 0.3959(5) 0.123(2) Uani 1.0 2 d .
C3 C 0.2307(5) 0.7191(5) -0.0451(4) 0.111(2) Uani 1.0 2 d .
C88 C 0.6440(4) 0.5654(4) 0.1009(3) 0.0849(13) Uani 1.0 2 d .
C19 C 0.1416(4) 0.7661(4) 0.4490(3) 0.0807(12) Uani 1.0 2 d .
C78 C 0.8275(4) 0.5312(4) 0.3944(3) 0.0787(11) Uani 1.0 2 d .
C4 C 0.2964(5) 0.6564(4) 0.0311(4) 0.0987(17) Uani 1.0 2 d .
C31 C 0.4569(3) 0.8753(3) 0.1318(2) 0.0508(7) Uani 1.0 2 d .
C7 C 0.0349(4) 0.6832(4) 0.1822(4) 0.0856(13) Uani 1.0 2 d .
C10 C 0.3217(4) 0.6381(3) 0.1992(4) 0.0838(10) Uani 1.0 2 d .
C50 C 0.5306(9) 0.1108(6) 0.1882(8) 0.192(5) Uani 1.0 2 d .
C80 C 0.8069(5) 0.6981(5) 0.4119(5) 0.119(3) Uani 1.0 2 d .
C15 C 0.4210(5) 0.9048(5) 0.4471(4) 0.1081(18) Uani 1.0 2 d .
C51 C 0.6022(14) 0.0610(13) 0.2628(10) 0.208(9) Uani 1.0 2 d .
C79 C 0.8488(5) 0.6027(5) 0.4426(4) 0.1066(18) Uani 1.0 2 d .
C83 C 0.7416(3) 0.5204(3) 0.1468(3) 0.0546(7) Uani 1.0 2 d .
B70 B 0.7362(3) 0.4683(3) 0.2599(3) 0.0529(8) Uani 1.0 2 d .
H85 H 0.9198 0.5786 -0.0381 0.0731 Uiso 1.0 2 calc R
H92 H 0.3060 0.3394 0.3776 0.0778 Uiso 1.0 2 calc R
H90 H 0.5776 0.3683 0.1905 0.0761 Uiso 1.0 2 calc R
H72 H 0.7262 0.2612 0.2994 0.0665 Uiso 1.0 2 calc R
H86 H 0.7571 0.6510 -0.1065 0.0866 Uiso 1.0 2 calc R
H82 H 0.6827 0.6680 0.2356 0.0979 Uiso 1.0 2 calc R
H73 H 0.8643 0.1334 0.3219 0.0871 Uiso 1.0 2 calc R
H84 H 0.9109 0.4972 0.1151 0.0647 Uiso 1.0 2 calc R
H87 H 0.5834 0.6410 -0.0193 0.1126 Uiso 1.0 2 calc R
H81 H 0.7182 0.7867 0.3130 0.1290 Uiso 1.0 2 calc R
H75 H 1.1130 0.3241 0.2880 0.1003 Uiso 1.0 2 calc R
H76 H 0.9757 0.4524 0.2685 0.0860 Uiso 1.0 2 calc R
H74 H 1.0572 0.1638 0.3161 0.0990 Uiso 1.0 2 calc R
H91 H 0.3967 0.3129 0.2400 0.0865 Uiso 1.0 2 calc R
H88 H 0.5724 0.5632 0.1344 0.1019 Uiso 1.0 2 calc R
H78 H 0.8559 0.4670 0.4163 0.0944 Uiso 1.0 2 calc R
H80 H 0.8199 0.7458 0.4436 0.1424 Uiso 1.0 2 calc R
H79 H 0.8909 0.5856 0.4949 0.1279 Uiso 1.0 2 calc R
H93 H 0.4005 0.4230 0.4635 0.0735 Uiso 1.0 2 calc R
H94 H 0.5809 0.4795 0.4131 0.0636 Uiso 1.0 2 calc R
H8A H 0.1392 0.5571 0.1912 0.1237 Uiso 1.0 2 calc R
H8B H 0.1052 0.6027 0.0897 0.1237 Uiso 1.0 2 calc R
H18A H 0.2824 0.7571 0.5243 0.1200 Uiso 1.0 2 calc R
H18B H 0.2699 0.6615 0.4890 0.1200 Uiso 1.0 2 calc R
H14A H 0.5133 0.8167 0.3723 0.1141 Uiso 1.0 2 calc R
H14B H 0.4815 0.7615 0.4753 0.1141 Uiso 1.0 2 calc R
H12A H 0.3928 0.6297 0.3815 0.0969 Uiso 1.0 2 calc R
H12B H 0.4476 0.7090 0.2990 0.0969 Uiso 1.0 2 calc R
H3A H 0.2692 0.7157 -0.1049 0.1338 Uiso 1.0 2 calc R
H3B H 0.1532 0.6963 -0.0420 0.1338 Uiso 1.0 2 calc R
H19A H 0.1151 0.7295 0.4075 0.0968 Uiso 1.0 2 calc R
H19B H 0.0905 0.7551 0.5052 0.0968 Uiso 1.0 2 calc R
H4A H 0.2967 0.5881 0.0275 0.1185 Uiso 1.0 2 calc R
H4B H 0.3759 0.6757 0.0240 0.1185 Uiso 1.0 2 calc R
H7A H -0.0405 0.6571 0.1828 0.1028 Uiso 1.0 2 calc R
H7B H 0.0481 0.6866 0.2449 0.1028 Uiso 1.0 2 calc R
H10A H 0.3987 0.6597 0.1766 0.1006 Uiso 1.0 2 calc R
H10B H 0.3264 0.5670 0.2204 0.1006 Uiso 1.0 2 calc R
H15A H 0.3705 0.8948 0.5037 0.1297 Uiso 1.0 2 calc R
H15B H 0.4903 0.9345 0.4574 0.1297 Uiso 1.0 2 calc R
H11 H 0.2202 0.6414 0.3186 0.0798 Uiso 1.0 2 calc R
H21A H -0.0069 0.8782 0.3501 0.1515 Uiso 1.0 2 calc R
H21B H 0.0323 0.9789 0.3630 0.1515 Uiso 1.0 2 calc R
H21C H -0.0173 0.9009 0.4490 0.1515 Uiso 1.0 2 calc R
H5A H -0.1235 0.8202 0.1421 0.1619 Uiso 1.0 2 calc R
H5B H -0.0442 0.9089 0.1019 0.1619 Uiso 1.0 2 calc R
H5C H -0.0420 0.8536 0.2064 0.1619 Uiso 1.0 2 calc R
H1A H 0.1873 0.8915 -0.1587 0.2089 Uiso 1.0 2 calc R
H1B H 0.1555 0.9511 -0.0822 0.2089 Uiso 1.0 2 calc R
H1C H 0.0785 0.8658 -0.0890 0.2089 Uiso 1.0 2 calc R
H30A H 0.5887 0.9517 0.0509 0.1141 Uiso 1.0 2 calc R
H30B H 0.6053 0.8380 0.0590 0.1141 Uiso 1.0 2 calc R
H30C H 0.6313 0.8826 0.1421 0.1141 Uiso 1.0 2 calc R
H40A H 0.2425 1.1623 0.0857 0.1302 Uiso 1.0 2 calc R
H40B H 0.1167 1.1632 0.1332 0.1302 Uiso 1.0 2 calc R
H40C H 0.1382 1.1405 0.0346 0.1302 Uiso 1.0 2 calc R
H17A H 0.2563 1.0396 0.4470 0.1844 Uiso 1.0 2 calc R
H17B H 0.2777 1.0960 0.3431 0.1844 Uiso 1.0 2 calc R
H17C H 0.3727 1.0917 0.4128 0.1844 Uiso 1.0 2 calc R
H50A H 0.5099 0.1766 0.1944 0.2885 Uiso 1.0 2 calc R
H50B H 0.4617 0.0756 0.1915 0.2885 Uiso 1.0 2 calc R
H50C H 0.5730 0.1130 0.1294 0.2885 Uiso 1.0 2 calc R

loop_
_atom_site_aniso_label
_atom_site_aniso_U_11
_atom_site_aniso_U_22
_atom_site_aniso_U_33
_atom_site_aniso_U_12
_atom_site_aniso_U_13
_atom_site_aniso_U_23
Ni1 0.0459(2) 0.0468(2) 0.0516(2) -0.00822(15) 0.00322(14) -0.02331(16)
Ni2 0.0480(2) 0.0536(3) 0.04088(19) -0.00692(16) -0.00289(14) -0.01007(15)
O33 0.0529(12) 0.0721(14) 0.0544(12) -0.0205(11) 0.0046(9) -0.0150(11)
O43 0.0871(16) 0.0452(11) 0.0639(14) 0.0033(11) -0.0118(12) -0.0203(10)
O32 0.0511(11) 0.0605(13) 0.0581(12) -0.0163(10) 0.0101(9) -0.0180(10)
O6 0.0476(12) 0.112(3) 0.0745(15) -0.0168(13) 0.0069(11) -0.0457(15)
O22 0.0444(10) 0.0335(9) 0.0563(11) -0.0034(8) 0.0048(8) -0.0051(8)
O20 0.0626(14) 0.0934(19) 0.0592(14) -0.0148(13) 0.0103(11) -0.0250(13)
O42 0.0851(16) 0.0523(12) 0.0520(12) 0.0114(11) -0.0117(11) -0.0122(10)
O2 0.0726(16) 0.116(3) 0.0653(15) -0.0119(15) 0.0034(12) -0.0524(16)
O16 0.0728(16) 0.100(2) 0.0737(16) -0.0171(14) -0.0142(13) -0.0372(15)
N9 0.0687(17) 0.0595(17) 0.110(3) -0.0276(13) 0.0383(14) -0.0517(16)
N52 0.253(12) 0.362(16) 0.162(9) -0.202(12) 0.045(8) -0.115(10)
N13 0.0560(16) 0.091(2) 0.0555(16) 0.0010(15) -0.0073(12) 0.0126(13)
C21 0.067(3) 0.110(4) 0.131(4) -0.006(3) 0.020(3) -0.045(4)
C5 0.058(3) 0.151(5) 0.098(4) 0.025(3) 0.003(3) -0.006(3)
C8 0.091(3) 0.082(3) 0.156(5) -0.049(3) 0.054(3) -0.077(3)
C18 0.085(3) 0.134(5) 0.056(2) -0.013(3) 0.0004(19) 0.029(3)
C85 0.067(2) 0.0563(18) 0.0620(19) -0.0177(16) 0.0173(15) -0.0217(15)
C92 0.0434(15) 0.063(2) 0.084(3) -0.0057(14) 0.0068(15) -0.0106(17)
C90 0.0530(17) 0.074(3) 0.068(2) -0.0030(16) 0.0075(15) -0.0311(17)
C72 0.0622(18) 0.0559(17) 0.0490(16) 0.0044(14) -0.0067(13) -0.0146(13)
C1 0.106(4) 0.250(9) 0.073(3) 0.048(5) -0.031(3) -0.065(4)
C86 0.090(3) 0.0547(19) 0.064(2) -0.0030(18) 0.0078(19) -0.0028(16)
C14 0.063(3) 0.131(5) 0.078(3) -0.004(3) -0.029(2) 0.011(3)
C30 0.0456(17) 0.099(3) 0.082(3) -0.0148(18) 0.0134(16) -0.022(3)
C11 0.066(2) 0.0374(15) 0.083(3) -0.0003(14) 0.0164(17) 0.0038(15)
C82 0.070(3) 0.066(3) 0.109(3) -0.0109(18) 0.036(2) -0.035(3)
C93 0.0515(17) 0.0628(19) 0.0648(19) -0.0060(15) 0.0178(14) -0.0125(16)
C40 0.107(4) 0.0459(18) 0.091(3) 0.009(2) 0.021(3) 0.0023(18)
C73 0.091(3) 0.062(2) 0.067(2) 0.0159(19) -0.0171(19) -0.0193(17)
C84 0.0498(15) 0.0541(17) 0.0607(17) -0.0107(13) 0.0080(13) -0.0209(14)
C12 0.067(2) 0.0584(19) 0.098(3) 0.0124(17) -0.010(2) 0.0175(15)
C87 0.077(3) 0.093(3) 0.089(3) 0.026(3) -0.001(3) 0.013(3)
C71 0.0460(15) 0.0616(18) 0.0471(15) 0.0007(13) 0.0084(12) -0.0122(13)
C81 0.097(4) 0.075(3) 0.156(5) -0.027(3) 0.064(4) -0.059(4)
C75 0.0489(19) 0.113(4) 0.078(3) 0.014(2) 0.0018(17) -0.009(3)
C89 0.0443(14) 0.0436(14) 0.0583(16) 0.0017(12) 0.0078(12) -0.0120(12)
C76 0.0477(17) 0.078(3) 0.081(3) -0.0026(16) 0.0109(16) -0.0067(19)
C74 0.083(3) 0.093(3) 0.068(3) 0.032(3) -0.0128(19) -0.019(3)
C91 0.0554(19) 0.078(3) 0.091(3) -0.0112(17) -0.0051(17) -0.032(2)
C94 0.0488(15) 0.0496(16) 0.0602(17) -0.0052(13) 0.0098(13) -0.0160(13)
C77 0.0495(16) 0.0612(19) 0.078(3) -0.0179(15) 0.0252(15) -0.0243(17)
C41 0.0515(16) 0.0417(15) 0.0585(17) 0.0015(12) 0.0054(13) -0.0058(13)
C17 0.118(4) 0.146(5) 0.140(5) -0.004(4) -0.019(4) -0.102(5)
C3 0.096(4) 0.159(5) 0.117(4) -0.044(4) 0.033(3) -0.110(4)
C88 0.064(3) 0.088(3) 0.081(3) 0.025(2) 0.0160(19) 0.009(2)
C19 0.072(3) 0.110(4) 0.0524(19) -0.023(3) 0.0121(16) -0.003(2)
C78 0.071(3) 0.084(3) 0.089(3) -0.033(2) 0.015(2) -0.035(3)
C4 0.092(3) 0.090(3) 0.135(5) -0.032(3) 0.048(3) -0.082(4)
C31 0.0440(14) 0.0488(16) 0.0558(16) -0.0081(12) 0.0040(12) -0.0058(13)
C7 0.066(3) 0.092(3) 0.114(4) -0.041(2) 0.033(2) -0.056(3)
C10 0.081(3) 0.0386(16) 0.124(3) 0.0022(16) 0.0295(17) -0.0170(19)
C50 0.219(11) 0.113(6) 0.263(13) -0.078(7) 0.111(10) -0.105(8)
C80 0.108(4) 0.121(5) 0.151(6) -0.072(4) 0.073(4) -0.091(5)
C15 0.100(4) 0.159(6) 0.075(3) -0.024(4) -0.030(3) -0.033(4)
C51 0.244(17) 0.259(17) 0.161(11) -0.190(15) 0.071(10) -0.107(12)
C79 0.097(4) 0.128(5) 0.112(4) -0.061(4) 0.026(3) -0.061(4)
C83 0.0498(16) 0.0459(15) 0.0648(18) 0.0012(13) 0.0124(13) -0.0133(14)
B70 0.0430(16) 0.0526(18) 0.0606(19) -0.0027(14) 0.0137(14) -0.0142(15)

loop_
_atom_type_symbol
_atom_type_description
_atom_type_scat_dispersion_real
_atom_type_scat_dispersion_imag
_atom_type_scat_source
C C 0.0033 0.0016
;
International Tables for Crystallography
(1992, Vol. C, Tables 4.2.6.8 and 6.1.1.4)
;
H H 0.0000 0.0000
;
International Tables for Crystallography
(1992, Vol. C, Table 6.1.1.4)
;
B B 0.0013 0.0007
;
International Tables for Crystallography
(1992, Vol. C, Tables 4.2.6.8 and 6.1.1.4)
;
N N 0.0061 0.0033
;
International Tables for Crystallography
(1992, Vol. C, Tables 4.2.6.8 and 6.1.1.4)
;
Ni Ni 0.3393 1.1124
;
International Tables for Crystallography
(1992, Vol. C, Tables 4.2.6.8 and 6.1.1.4)
;
O O 0.0106 0.0060
;
International Tables for Crystallography
(1992, Vol. C, Tables 4.2.6.8 and 6.1.1.4)
;

loop_
_geom_angle_atom_site_label_1
_geom_angle_atom_site_label_2
_geom_angle_atom_site_label_3
_geom_angle
_geom_angle_publ_flag
O32 Ni1 O6 170.56(11) yes
O32 Ni1 O22 96.15(9) yes
O32 Ni1 O42 91.92(10) yes
O32 Ni1 O2 84.29(10) yes
O32 Ni1 N9 94.22(11) yes
O6 Ni1 O22 90.14(9) yes
O6 Ni1 O42 93.53(11) yes
O6 Ni1 O2 87.65(11) yes
O6 Ni1 N9 79.77(12) yes
O22 Ni1 O42 102.83(9) yes
O22 Ni1 O2 163.21(11) yes
O22 Ni1 N9 81.18(12) yes
O42 Ni1 O2 93.92(11) yes
O42 Ni1 N9 172.28(12) yes
O2 Ni1 N9 82.05(14) yes
O33 Ni2 O43 92.80(10) yes
O33 Ni2 O22 94.88(10) yes
O33 Ni2 O20 170.70(10) yes
O33 Ni2 O16 86.11(11) yes
O33 Ni2 N13 94.28(10) yes
O43 Ni2 O22 102.62(10) yes
O43 Ni2 O20 92.27(10) yes
O43 Ni2 O16 91.29(12) yes
O43 Ni2 N13 169.74(12) yes
O22 Ni2 O20 91.61(10) yes
O22 Ni2 O16 165.98(9) yes
O22 Ni2 N13 84.18(12) yes
O20 Ni2 O16 85.99(11) yes
O20 Ni2 N13 79.75(11) yes
O16 Ni2 N13 81.80(13) yes
Ni2 O33 C31 132.4(2) yes
Ni2 O43 C41 129.4(3) yes
Ni1 O32 C31 128.5(2) yes
Ni1 O6 C5 119.6(3) yes
Ni1 O6 C7 106.3(2) yes
C5 O6 C7 111.6(3) yes
Ni1 O22 Ni2 110.07(9) yes
Ni1 O22 C11 115.0(2) yes
Ni2 O22 C11 113.4(2) yes
Ni2 O20 C21 122.8(3) yes
Ni2 O20 C19 105.5(3) yes
C21 O20 C19 112.4(4) yes
Ni1 O42 C41 131.6(2) yes
Ni1 O2 C1 121.5(4) yes
Ni1 O2 C3 109.7(3) yes
C1 O2 C3 115.3(5) yes
Ni2 O16 C17 124.1(3) yes
Ni2 O16 C15 110.7(4) yes
C17 O16 C15 113.2(5) yes
Ni1 N9 C8 111.1(3) yes
Ni1 N9 C4 104.7(3) yes
Ni1 N9 C10 102.0(3) yes
C8 N9 C4 111.1(4) yes
C8 N9 C10 113.2(4) yes
C4 N9 C10 113.9(4) yes
Ni2 N13 C18 111.9(3) yes
Ni2 N13 C14 104.8(3) yes
Ni2 N13 C12 102.7(3) yes
C18 N13 C14 111.7(4) yes
C18 N13 C12 110.8(4) yes
C14 N13 C12 114.4(4) yes
N9 C8 C7 112.1(4) yes
N13 C18 C19 112.3(4) yes
C86 C85 C84 120.9(4) yes
C93 C92 C91 118.6(4) yes
C89 C90 C91 123.4(4) yes
C73 C72 C71 122.5(4) yes
C85 C86 C87 118.4(4) yes
N13 C14 C15 110.8(4) yes
O22 C11 C12 110.5(3) yes
O22 C11 C10 110.7(3) yes
C12 C11 C10 110.5(3) yes
C81 C82 C77 123.2(5) yes
C92 C93 C94 120.5(4) yes
C72 C73 C74 120.6(4) yes
C85 C84 C83 123.2(3) yes
N13 C12 C11 111.0(3) yes
C86 C87 C88 121.0(4) yes
C72 C71 C76 114.4(3) yes
C72 C71 B70 123.8(3) yes
C76 C71 B70 121.7(3) yes
C82 C81 C80 120.1(5) yes
C76 C75 C74 119.7(4) yes
C90 C89 C94 113.9(3) yes
C90 C89 B70 122.5(3) yes
C94 C89 B70 123.6(3) yes
C71 C76 C75 123.2(4) yes
C73 C74 C75 119.5(4) yes
C92 C91 C90 120.3(4) yes
C93 C94 C89 123.4(4) yes
C82 C77 C78 114.7(4) yes
C82 C77 B70 121.9(4) yes
C78 C77 B70 123.4(4) yes
O43 C41 O42 126.6(3) yes
O43 C41 C40 115.5(4) yes
O42 C41 C40 117.9(3) yes
O2 C3 C4 108.1(5) yes
C87 C88 C83 122.7(4) yes
O20 C19 C18 107.4(4) yes
C77 C78 C79 123.0(4) yes
N9 C4 C3 110.3(4) yes
O33 C31 O32 126.9(3) yes
O33 C31 C30 116.8(3) yes
O32 C31 C30 116.2(3) yes
O6 C7 C8 106.4(4) yes
N9 C10 C11 109.9(3) yes
C81 C80 C79 119.5(7) yes
O16 C15 C14 108.7(5) yes
N52 C51 C50 177.5(18) yes
C78 C79 C80 119.6(6) yes
C84 C83 C88 113.7(3) yes
C84 C83 B70 123.1(3) yes
C88 C83 B70 123.1(3) yes
C71 B70 C89 110.6(3) yes
C71 B70 C77 110.5(3) yes
C71 B70 C83 109.6(3) yes
C89 B70 C77 108.8(3) yes
C89 B70 C83 109.4(3) yes
C77 B70 C83 107.9(3) yes
O20 C21 H21A 109.468 no
O20 C21 H21B 109.468 no
O20 C21 H21C 109.468 no
H21A C21 H21B 109.466 no
H21A C21 H21C 109.473 no
H21B C21 H21C 109.484 no
O6 C5 H5A 109.475 no
O6 C5 H5B 109.475 no
O6 C5 H5C 109.478 no
H5A C5 H5B 109.471 no
H5A C5 H5C 109.468 no
H5B C5 H5C 109.460 no
N9 C8 H8A 109.182 no
N9 C8 H8B 109.180 no
C7 C8 H8A 109.190 no
C7 C8 H8B 109.192 no
H8A C8 H8B 107.896 no
N13 C18 H18A 109.146 no
N13 C18 H18B 109.150 no
C19 C18 H18A 109.138 no
C19 C18 H18B 109.143 no
H18A C18 H18B 107.869 no
C86 C85 H85 119.551 no
C84 C85 H85 119.541 no
C93 C92 H92 120.724 no
C91 C92 H92 120.722 no
C89 C90 H90 118.282 no
C91 C90 H90 118.291 no
C73 C72 H72 118.733 no
C71 C72 H72 118.745 no
O2 C1 H1A 109.468 no
O2 C1 H1B 109.464 no
O2 C1 H1C 109.474 no
H1A C1 H1B 109.472 no
H1A C1 H1C 109.480 no
H1B C1 H1C 109.469 no
C85 C86 H86 120.782 no
C87 C86 H86 120.773 no
N13 C14 H14A 109.473 no
N13 C14 H14B 109.481 no
C15 C14 H14A 109.467 no
C15 C14 H14B 109.469 no
H14A C14 H14B 108.059 no
C31 C30 H30A 109.470 no
C31 C30 H30B 109.478 no
C31 C30 H30C 109.478 no
H30A C30 H30B 109.460 no
H30A C30 H30C 109.472 no
H30B C30 H30C 109.469 no
O22 C11 H11 108.348 no
C12 C11 H11 108.357 no
C10 C11 H11 108.344 no
C81 C82 H82 118.425 no
C77 C82 H82 118.413 no
C92 C93 H93 119.756 no
C94 C93 H93 119.760 no
C41 C40 H40A 109.473 no
C41 C40 H40B 109.474 no
C41 C40 H40C 109.467 no
H40A C40 H40B 109.479 no
H40A C40 H40C 109.468 no
H40B C40 H40C 109.466 no
C72 C73 H73 119.721 no
C74 C73 H73 119.712 no
C85 C84 H84 118.398 no
C83 C84 H84 118.406 no
N13 C12 H12A 109.443 no
N13 C12 H12B 109.441 no
C11 C12 H12A 109.429 no
C11 C12 H12B 109.431 no
H12A C12 H12B 108.037 no
C86 C87 H87 119.477 no
C88 C87 H87 119.474 no
C82 C81 H81 119.956 no
C80 C81 H81 119.963 no
C76 C75 H75 120.128 no
C74 C75 H75 120.127 no
C71 C76 H76 118.422 no
C75 C76 H76 118.416 no
C73 C74 H74 120.237 no
C75 C74 H74 120.220 no
C92 C91 H91 119.861 no
C90 C91 H91 119.868 no
C93 C94 H94 118.317 no
C89 C94 H94 118.332 no
O16 C17 H17A 109.465 no
O16 C17 H17B 109.470 no
O16 C17 H17C 109.471 no
H17A C17 H17B 109.476 no
H17A C17 H17C 109.473 no
H17B C17 H17C 109.474 no
O2 C3 H3A 110.091 no
O2 C3 H3B 110.089 no
C4 C3 H3A 110.090 no
C4 C3 H3B 110.090 no
H3A C3 H3B 108.411 no
C87 C88 H88 118.658 no
C83 C88 H88 118.658 no
O20 C19 H19A 110.226 no
O20 C19 H19B 110.228 no
C18 C19 H19A 110.221 no
C18 C19 H19B 110.225 no
H19A C19 H19B 108.493 no
C77 C78 H78 118.512 no
C79 C78 H78 118.502 no
N9 C4 H4A 109.585 no
N9 C4 H4B 109.588 no
C3 C4 H4A 109.591 no
C3 C4 H4B 109.586 no
H4A C4 H4B 108.124 no
O6 C7 H7A 110.439 no
O6 C7 H7B 110.449 no
C8 C7 H7A 110.445 no
C8 C7 H7B 110.442 no
H7A C7 H7B 108.639 no
N9 C10 H10A 109.675 no
N9 C10 H10B 109.678 no
C11 C10 H10A 109.677 no
C11 C10 H10B 109.682 no
H10A C10 H10B 108.177 no
C51 C50 H50A 109.468 no
C51 C50 H50B 109.476 no
C51 C50 H50C 109.470 no
H50A C50 H50B 109.478 no
H50A C50 H50C 109.473 no
H50B C50 H50C 109.463 no
C81 C80 H80 120.258 no
C79 C80 H80 120.244 no
O16 C15 H15A 109.963 no
O16 C15 H15B 109.966 no
C14 C15 H15A 109.958 no
C14 C15 H15B 109.956 no
H15A C15 H15B 108.336 no
C78 C79 H79 120.210 no
C80 C79 H79 120.208 no

loop_
_geom_bond_atom_site_label_1
_geom_bond_atom_site_label_2
_geom_bond_distance
_geom_bond_publ_flag
Ni1 O32 2.035(3) yes
Ni1 O6 2.170(3) yes
Ni1 O22 1.974(3) yes
Ni1 O42 2.013(3) yes
Ni1 O2 2.138(3) yes
Ni1 N9 2.094(4) yes
Ni2 O33 2.059(3) yes
Ni2 O43 1.980(3) yes
Ni2 O22 1.975(3) yes
Ni2 O20 2.196(3) yes
Ni2 O16 2.156(4) yes
Ni2 N13 2.051(3) yes
O33 C31 1.252(4) yes
O43 C41 1.242(4) yes
O32 C31 1.255(5) yes
O6 C5 1.434(6) yes
O6 C7 1.446(5) yes
O22 C11 1.414(4) yes
O20 C21 1.420(5) yes
O20 C19 1.419(6) yes
O42 C41 1.233(5) yes
O2 C1 1.424(7) yes
O2 C3 1.447(8) yes
O16 C17 1.434(8) yes
O16 C15 1.420(6) yes
N9 C8 1.502(6) yes
N9 C4 1.488(7) yes
N9 C10 1.487(6) yes
N52 C51 1.076(19) yes
N13 C18 1.490(5) yes
N13 C14 1.498(6) yes
N13 C12 1.463(6) yes
C8 C7 1.524(7) yes
C18 C19 1.507(6) yes
C85 C86 1.353(6) yes
C85 C84 1.391(5) yes
C92 C93 1.371(6) yes
C92 C91 1.378(6) yes
C90 C89 1.402(6) yes
C90 C91 1.385(5) yes
C72 C73 1.397(5) yes
C72 C71 1.405(5) yes
C86 C87 1.361(6) yes
C14 C15 1.500(9) yes
C30 C31 1.527(5) yes
C11 C12 1.556(6) yes
C11 C10 1.520(7) yes
C82 C81 1.401(9) yes
C82 C77 1.392(5) yes
C93 C94 1.389(5) yes
C40 C41 1.522(5) yes
C73 C74 1.370(7) yes
C84 C83 1.388(5) yes
C87 C88 1.382(6) yes
C71 C76 1.413(5) yes
C71 B70 1.652(5) yes
C81 C80 1.367(10) yes
C75 C76 1.394(6) yes
C75 C74 1.376(8) yes
C89 C94 1.397(5) yes
C89 B70 1.651(5) yes
C77 C78 1.399(6) yes
C77 B70 1.652(6) yes
C3 C4 1.494(8) yes
C88 C83 1.409(5) yes
C78 C79 1.406(9) yes
C50 C51 1.460(18) yes
C80 C79 1.377(9) yes
C83 B70 1.666(5) yes
C21 H21A 0.960 no
C21 H21B 0.960 no
C21 H21C 0.960 no
C5 H5A 0.960 no
C5 H5B 0.960 no
C5 H5C 0.960 no
C8 H8A 0.970 no
C8 H8B 0.970 no
C18 H18A 0.970 no
C18 H18B 0.970 no
C85 H85 0.930 no
C92 H92 0.930 no
C90 H90 0.930 no
C72 H72 0.930 no
C1 H1A 0.960 no
C1 H1B 0.960 no
C1 H1C 0.960 no
C86 H86 0.930 no
C14 H14A 0.970 no
C14 H14B 0.970 no
C30 H30A 0.960 no
C30 H30B 0.960 no
C30 H30C 0.960 no
C11 H11 0.980 no
C82 H82 0.930 no
C93 H93 0.930 no
C40 H40A 0.960 no
C40 H40B 0.960 no
C40 H40C 0.960 no
C73 H73 0.930 no
C84 H84 0.930 no
C12 H12A 0.970 no
C12 H12B 0.970 no
C87 H87 0.930 no
C81 H81 0.930 no
C75 H75 0.930 no
C76 H76 0.930 no
C74 H74 0.930 no
C91 H91 0.930 no
C94 H94 0.930 no
C17 H17A 0.960 no
C17 H17B 0.960 no
C17 H17C 0.960 no
C3 H3A 0.970 no
C3 H3B 0.970 no
C88 H88 0.930 no
C19 H19A 0.970 no
C19 H19B 0.970 no
C78 H78 0.930 no
C4 H4A 0.970 no
C4 H4B 0.970 no
C7 H7A 0.970 no
C7 H7B 0.970 no
C10 H10A 0.970 no
C10 H10B 0.970 no
C50 H50A 0.960 no
C50 H50B 0.960 no
C50 H50C 0.960 no
C80 H80 0.930 no
C15 H15A 0.970 no
C15 H15B 0.970 no
C79 H79 0.930 no

loop_
_geom_contact_atom_site_label_1
_geom_contact_atom_site_label_2
_geom_contact_distance
_geom_contact_publ_flag
_geom_contact_site_symmetry_2
Ni1 O33 3.327(3) no .
Ni1 O43 3.359(3) no .
Ni2 O32 3.435(3) no .
Ni2 O42 3.311(3) no .
O33 O42 3.522(4) no .
O33 C14 3.156(5) no .
O33 C11 3.476(5) no .
O33 C12 3.125(5) no .
O33 C41 3.363(4) no .
O33 C15 3.570(6) no .
O43 C21 3.202(6) no .
O43 C17 3.228(8) no .
O32 C11 3.445(4) no .
O32 C41 3.533(4) no .
O32 C3 3.582(8) no .
O32 C4 3.196(7) no .
O32 C10 3.105(5) no .
O6 C1 3.417(6) no .
O6 C3 3.381(7) no .
O22 C5 3.599(6) no .
O22 C8 3.254(7) no .
O22 C18 3.331(5) no .
O22 C41 3.454(4) no .
O22 C19 3.047(5) no .
O22 C31 3.285(4) no .
O22 C7 2.957(6) no .
O20 C17 3.380(8) no .
O20 C15 3.451(7) no .
O42 C5 3.157(6) no .
O42 C1 3.221(8) no .
O42 C31 3.452(5) no .
O2 C8 3.559(6) no .
O16 C18 3.501(7) no .
C8 C11 3.076(8) no .
C8 C3 3.027(8) no .
C18 C11 3.078(7) no .
C18 C15 3.054(9) no .
C85 C88 2.719(6) no .
C92 C89 2.852(5) no .
C90 C72 3.340(5) no .
C90 C93 2.731(6) no .
C90 C71 3.430(5) no .
C90 C88 3.177(6) no .
C90 C83 3.163(5) no .
C72 C75 2.760(6) no .
C72 C89 3.067(5) no .
C86 C83 2.846(5) no .
C11 C19 3.252(6) no .
C11 C7 3.278(6) no .
C82 C89 3.426(6) no .
C82 C94 3.587(5) no .
C82 C88 3.486(8) no .
C82 C79 2.747(8) no .
C82 C83 3.061(7) no .
C73 C76 2.743(6) no .
C84 C87 2.716(6) no .
C84 C71 3.110(5) no .
C84 C76 3.306(5) no .
C84 C77 3.486(6) no .
C12 C19 3.299(6) no .
C71 C74 2.850(6) no .
C71 C78 3.078(7) no .
C81 C78 2.744(7) no .
C89 C88 3.070(5) no .
C76 C77 3.155(6) no .
C76 C78 3.139(7) no .
C76 C83 3.423(5) no .
C91 C94 2.734(6) no .
C94 C77 3.013(5) no .
C77 C88 3.556(6) no .
C77 C80 2.847(9) no .
C7 C10 3.370(6) no .
O33 C50 3.223(10) no 1_565
O33 C51 3.417(19) no 1_565
O2 C50 3.524(11) no 2_665
O16 N52 3.549(15) no 1_565
O16 C50 3.513(10) no 1_565
O16 C51 3.278(16) no 1_565
N52 O16 3.549(15) no 1_545
N52 C15 3.519(15) no 1_545
C18 C72 3.441(6) no 2_666
C72 C18 3.441(6) no 2_666
C1 C51 3.574(16) no 2_665
C86 C40 3.555(6) no 2_675
C40 C86 3.555(6) no 2_675
C50 O33 3.223(10) no 1_545
C50 O2 3.524(11) no 2_665
C50 O16 3.513(10) no 1_545
C15 N52 3.519(15) no 1_565
C51 O33 3.417(19) no 1_545
C51 O16 3.278(16) no 1_545
C51 C1 3.574(16) no 2_665
Ni1 H8B 3.4777 no .
Ni1 H3B 3.3145 no .
Ni1 H4B 3.0488 no .
Ni1 H7B 3.0797 no .
Ni1 H10A 3.0004 no .
Ni1 H11 3.4917 no .
Ni1 H5B 3.2327 no .
Ni1 H5C 3.2964 no .
Ni1 H1B 3.1386 no .
Ni1 H1C 3.4179 no .
Ni2 H18A 3.4466 no .
Ni2 H14A 3.0170 no .
Ni2 H12B 2.9914 no .
Ni2 H19A 3.0752 no .
Ni2 H15A 3.3937 no .
Ni2 H11 3.4327 no .
Ni2 H21A 3.3836 no .
Ni2 H21B 3.2913 no .
Ni2 H17A 3.4804 no .
Ni2 H17B 3.2233 no .
O33 H14A 2.6667 no .
O33 H12B 2.6636 no .
O33 H10A 3.5106 no .
O33 H30A 2.8334 no .
O33 H30B 3.0926 no .
O33 H30C 2.4638 no .
O43 H21A 3.3255 no .
O43 H21B 2.7686 no .
O43 H40A 2.6604 no .
O43 H40B 2.5243 no .
O43 H40C 3.1155 no .
O43 H17B 2.6762 no .
O32 H12B 3.4050 no .
O32 H4B 2.7258 no .
O32 H10A 2.6218 no .
O32 H30A 2.7781 no .
O32 H30B 2.4823 no .
O32 H30C 3.1116 no .
O6 H8A 3.2128 no .
O6 H8B 2.6699 no .
O6 H3B 3.0769 no .
O6 H1B 3.5997 no .
O6 H1C 3.0692 no .
O22 H8A 3.5868 no .
O22 H12A 3.2300 no .
O22 H12B 2.8364 no .
O22 H19A 2.5660 no .
O22 H7B 2.4690 no .
O22 H10A 2.8225 no .
O22 H10B 3.2045 no .
O22 H21A 3.3556 no .
O22 H5C 3.2411 no .
O20 H18A 2.6569 no .
O20 H18B 3.1882 no .
O20 H15A 3.2251 no .
O20 H17A 3.0321 no .
O20 H17B 3.5491 no .
O42 H5B 2.7207 no .
O42 H5C 3.2296 no .
O42 H1B 2.6377 no .
O42 H1C 3.5702 no .
O42 H40A 2.9086 no .
O42 H40B 3.0305 no .
O42 H40C 2.4352 no .
O2 H8B 3.4712 no .
O2 H4A 3.2221 no .
O2 H4B 2.6107 no .
O16 H18A 3.3957 no .
O16 H14A 2.6427 no .
O16 H14B 3.2052 no .
N9 H3A 3.2872 no .
N9 H3B 2.6801 no .
N9 H7A 3.3349 no .
N9 H7B 2.8111 no .
N9 H11 2.8371 no .
N52 H50A 2.9889 no .
N52 H50B 3.0095 no .
N52 H50C 2.9872 no .
N13 H19A 2.7922 no .
N13 H19B 3.3121 no .
N13 H15A 2.7345 no .
N13 H15B 3.3023 no .
N13 H11 2.8546 no .
C21 H19A 2.6193 no .
C21 H19B 2.5277 no .
C21 H5C 3.2091 no .
C21 H17A 3.5732 no .
C5 H7A 2.5696 no .
C5 H7B 2.6249 no .
C5 H21A 3.2747 no .
C8 H3B 2.7389 no .
C8 H4A 2.5830 no .
C8 H4B 3.2927 no .
C8 H10A 3.3146 no .
C8 H10B 2.6202 no .
C8 H11 2.9634 no .
C18 H14A 3.2940 no .
C18 H14B 2.5930 no .
C18 H12A 2.5254 no .
C18 H12B 3.2545 no .
C18 H15A 2.8107 no .
C18 H11 2.9536 no .
C85 H87 3.1726 no .
C92 H90 3.2232 no .
C92 H94 3.2217 no .
C90 H92 3.2393 no .
C90 H72 2.6694 no .
C90 H88 2.7307 no .
C90 H94 3.1940 no .
C72 H90 3.2220 no .
C72 H76 3.2151 no .
C72 H74 3.2443 no .
C1 H3A 2.6876 no .
C1 H3B 2.6097 no .
C86 H84 3.2104 no .
C86 H88 3.2147 no .
C14 H18A 2.4243 no .
C14 H18B 2.9934 no .
C14 H12A 2.8448 no .
C14 H12B 2.5481 no .
C11 H8A 3.0504 no .
C11 H18B 3.0523 no .
C11 H19A 2.7133 no .
C11 H7B 2.7523 no .
C82 H88 3.4812 no .
C82 H78 3.1952 no .
C82 H80 3.2407 no .
C82 H94 3.1453 no .
C93 H91 3.2050 no .
C73 H75 3.2139 no .
C84 H86 3.2308 no .
C84 H82 3.5899 no .
C84 H76 3.1176 no .
C84 H88 3.1903 no .
C12 H18A 3.1818 no .
C12 H18B 2.4206 no .
C12 H14A 2.5779 no .
C12 H14B 2.8247 no .
C12 H19A 3.1804 no .
C12 H10A 2.5527 no .
C12 H10B 2.8895 no .
C87 H85 3.1743 no .
C71 H90 3.3566 no .
C71 H73 3.2864 no .
C71 H84 2.7586 no .
C71 H75 3.2992 no .
C71 H78 2.6992 no .
C81 H79 3.2112 no .
C75 H73 3.2124 no .
C75 H84 3.5575 no .
C89 H72 2.6765 no .
C89 H82 3.3885 no .
C89 H91 3.2827 no .
C89 H88 2.6943 no .
C89 H93 3.2791 no .
C76 H72 3.2184 no .
C76 H84 2.6070 no .
C76 H74 3.2377 no .
C76 H78 2.6751 no .
C74 H72 3.2312 no .
C74 H76 3.2240 no .
C91 H72 3.5439 no .
C91 H93 3.2055 no .
C94 H92 3.2393 no .
C94 H90 3.1929 no .
C94 H72 3.5584 no .
C94 H88 3.5962 no .
C77 H84 3.5090 no .
C77 H81 3.2834 no .
C77 H76 2.8467 no .
C77 H79 3.2947 no .
C77 H94 2.6092 no .
C41 H21B 3.5846 no .
C41 H5B 3.3491 no .
C41 H5C 3.5920 no .
C17 H15A 2.5277 no .
C17 H15B 2.6609 no .
C3 H8B 2.6610 no .
C3 H1A 2.6461 no .
C3 H1B 3.2370 no .
C3 H1C 2.6176 no .
C88 H90 2.8924 no .
C88 H86 3.2307 no .
C88 H82 2.8065 no .
C88 H84 3.1920 no .
C19 H12A 3.5775 no .
C19 H15A 3.5634 no .
C19 H11 2.9500 no .
C19 H21A 2.5692 no .
C19 H21B 3.1799 no .
C19 H21C 2.5495 no .
C78 H82 3.1959 no .
C78 H76 2.7994 no .
C78 H80 3.2483 no .
C78 H94 2.9751 no .
C4 H8A 2.9943 no .
C4 H8B 2.4167 no .
C4 H10A 2.5695 no .
C4 H10B 2.8415 no .
C31 H14A 3.5856 no .
C31 H12B 2.9811 no .
C31 H10A 3.0436 no .
C7 H3B 3.4614 no .
C7 H11 3.0216 no .
C7 H5A 2.5695 no .
C7 H5B 3.2073 no .
C7 H5C 2.5829 no .
C10 H8A 2.4957 no .
C10 H8B 3.2390 no .
C10 H12A 2.8765 no .
C10 H12B 2.5683 no .
C10 H4A 2.8443 no .
C10 H4B 2.5648 no .
C10 H7B 3.2525 no .
C80 H82 3.2245 no .
C80 H78 3.2333 no .
C15 H18A 2.6834 no .
C15 H17A 2.5951 no .
C15 H17B 3.1996 no .
C15 H17C 2.5791 no .
C79 H81 3.2111 no .
C83 H85 3.2696 no .
C83 H90 2.8752 no .
C83 H82 2.7225 no .
C83 H87 3.2786 no .
C83 H76 3.3594 no .
B70 H90 2.7885 no .
B70 H72 2.8276 no .
B70 H82 2.7696 no .
B70 H84 2.8021 no .
B70 H76 2.7875 no .
B70 H88 2.8265 no .
B70 H78 2.8085 no .
B70 H94 2.8075 no .
H85 H86 2.2875 no .
H85 H84 2.2919 no .
H92 H91 2.3160 no .
H92 H93 2.3075 no .
H90 H72 2.6174 no .
H90 H91 2.2892 no .
H90 H88 2.6571 no .
H72 H73 2.3055 no .
H86 H87 2.2950 no .
H82 H81 2.3079 no .
H82 H88 2.7732 no .
H82 H94 3.4556 no .
H73 H74 2.2998 no .
H84 H76 2.3946 no .
H87 H88 2.2860 no .
H81 H80 2.3001 no .
H75 H76 2.3030 no .
H75 H74 2.3109 no .
H76 H78 2.5383 no .
H78 H79 2.3176 no .
H78 H94 3.1918 no .
H80 H79 2.3129 no .
H93 H94 2.2920 no .
H8A H3B 3.5527 no .
H8A H4A 2.8797 no .
H8A H7A 2.4296 no .
H8A H7B 2.3065 no .
H8A H10A 3.3949 no .
H8A H10B 2.2745 no .
H8A H11 2.7167 no .
H8B H3A 3.4358 no .
H8B H3B 2.1370 no .
H8B H4A 2.3485 no .
H8B H4B 3.3649 no .
H8B H7A 2.2953 no .
H8B H7B 2.8359 no .
H8B H10B 3.2986 no .
H18A H14A 3.3702 no .
H18A H14B 2.3639 no .
H18A H12A 3.2129 no .
H18A H19A 2.8199 no .
H18A H19B 2.2750 no .
H18A H15A 2.1899 no .
H18A H15B 3.4960 no .
H18B H14B 2.8792 no .
H18B H12A 2.1534 no .
H18B H12B 3.3119 no .
H18B H19A 2.2848 no .
H18B H19B 2.4106 no .
H18B H11 2.7281 no .
H14A H12A 3.0214 no .
H14A H12B 2.2616 no .
H14A H15A 2.8199 no .
H14A H15B 2.2918 no .
H14A H30C 3.5101 no .
H14B H12A 2.8507 no .
H14B H12B 2.9478 no .
H14B H15A 2.2964 no .
H14B H15B 2.3821 no .
H12A H19A 3.4550 no .
H12A H10A 2.9723 no .
H12A H10B 2.9167 no .
H12A H11 2.2655 no .
H12B H10A 2.2219 no .
H12B H10B 3.0098 no .
H12B H11 2.8345 no .
H3A H4A 2.3561 no .
H3A H4B 2.3116 no .
H3A H1A 2.5490 no .
H3A H1B 3.5473 no .
H3A H1C 2.9822 no .
H3B H4A 2.3166 no .
H3B H4B 2.8203 no .
H3B H1A 2.9050 no .
H3B H1B 3.4782 no .
H3B H1C 2.4335 no .
H19A H7B 2.8082 no .
H19A H11 2.2451 no .
H19A H21A 2.4599 no .
H19A H21B 3.4822 no .
H19A H21C 2.9207 no .
H19B H21A 2.8108 no .
H19B H21B 3.4063 no .
H19B H21C 2.3393 no .
H4A H10A 2.9983 no .
H4A H10B 2.8633 no .
H4B H10A 2.2650 no .
H4B H10B 2.9861 no .
H7A H5A 2.3815 no .
H7A H5B 3.4468 no .
H7A H5C 2.8520 no .
H7B H10B 3.5699 no .
H7B H11 2.3433 no .
H7B H21A 3.4082 no .
H7B H5A 2.9157 no .
H7B H5B 3.4938 no .
H7B H5C 2.4561 no .
H10A H11 2.8064 no .
H10B H11 2.2279 no .
H15A H17A 2.3684 no .
H15A H17B 3.4178 no .
H15A H17C 2.7718 no .
H15B H17A 3.0007 no .
H15B H17B 3.5048 no .
H15B H17C 2.4945 no .
H21A H5C 2.3176 no .
H21B H5C 3.4235 no .
H21B H17A 3.2284 no .
H21B H17B 3.3406 no .
H5B H1B 3.3964 no .
H5B H1C 3.2301 no .
H1B H40C 3.4797 no .
Ni2 H50B 3.5041 no 1_565
O33 H50B 2.5019 no 1_565
O33 H50C 3.4540 no 1_565
O43 H74 3.2535 no 1_465
O43 H50B 3.1585 no 1_565
O32 H30A 3.0968 no 2_675
O32 H50C 3.0826 no 2_665
O6 H40C 3.1942 no 2_575
O42 H5B 3.4184 no 2_575
O42 H30A 3.3761 no 2_675
O2 H50C 2.7330 no 2_665
O16 H50B 2.9404 no 1_565
N52 H72 3.3779 no .
N52 H73 2.9277 no .
N52 H81 3.3964 no 1_545
N52 H14A 3.3795 no 1_545
N52 H15A 3.1036 no 2_666
N52 H15B 2.8623 no 1_545
N52 H1A 2.8892 no 2_665
C21 H73 3.5360 no 1_465
C21 H74 3.4975 no 1_465
C21 H80 3.3648 no 1_455
C5 H81 3.5164 no 1_455
C5 H1B 2.9875 no 2_575
C5 H40C 2.9023 no 2_575
C8 H85 3.5906 no 2_665
C8 H84 3.2634 no 1_455
C8 H76 3.1508 no 1_455
C18 H72 3.4379 no 2_666
C18 H78 3.2370 no 2_666
C18 H94 3.5286 no 2_666
C85 H85 3.3361 no 2_765
C85 H84 3.3425 no 2_765
C85 H8B 3.4702 no 1_655
C85 H8B 3.0591 no 2_665
C85 H4A 3.0424 no 2_665
C85 H7A 3.5954 no 1_655
C92 H75 3.4576 no 1_455
C92 H14B 3.1799 no 2_666
C92 H10B 3.1616 no .
C90 H3A 3.3276 no 2_665
C90 H10B 3.4832 no .
C90 H50A 3.1751 no .
C72 H18A 2.7029 no 2_666
C72 H18B 3.5193 no 2_666
C72 H3A 3.0196 no 2_665
C72 H19B 3.2148 no 2_666
C72 H1A 3.4474 no 2_665
C1 H73 3.4690 no 2_665
C1 H5B 3.0368 no 2_575
C1 H40B 3.4127 no 2_575
C1 H40C 3.4846 no 2_575
C1 H50C 3.1426 no 2_665
C86 H91 3.4314 no 2_665
C86 H8B 3.5848 no 2_665
C86 H4A 2.9355 no 2_665
C86 H40A 2.9895 no 2_675
C86 H40B 3.4309 no 2_675
C14 H81 3.3882 no .
C30 H82 3.5025 no .
C30 H5A 3.5798 no 1_655
C30 H30A 3.3770 no 2_675
C30 H40A 3.3741 no 2_675
C30 H50B 3.4621 no 1_565
C30 H50C 3.3148 no 1_565
C82 H12B 3.2754 no .
C82 H7A 3.0105 no 1_655
C82 H5A 3.3062 no 1_655
C93 H94 3.3453 no 2_666
C93 H14B 2.7970 no 2_666
C93 H12A 2.9956 no .
C93 H10B 3.3950 no .
C40 H86 3.2574 no 2_675
C40 H74 3.5577 no 1_465
C40 H5A 3.4960 no 2_575
C40 H5B 3.5438 no 2_575
C40 H1C 2.8831 no 2_575
C40 H30B 3.2959 no 2_675
C73 H18A 3.1643 no 2_666
C73 H19B 3.0010 no 2_666
C73 H21B 3.3565 no 1_645
C73 H1A 3.0366 no 2_665
C73 H1C 3.5910 no 2_665
C84 H85 3.1554 no 2_765
C84 H8B 3.2899 no 1_655
C84 H8B 3.5516 no 2_665
C84 H3B 3.3594 no 2_665
C84 H4A 3.2311 no 2_665
C84 H7A 2.9847 no 1_655
C87 H4A 2.9939 no 2_665
C87 H4B 3.2529 no .
C87 H30B 3.4107 no .
C87 H40A 3.4034 no 2_675
C71 H18A 3.2890 no 2_666
C71 H18B 3.4751 no 2_666
C71 H3A 3.4606 no 2_665
C71 H19B 3.4527 no 2_666
C81 H93 3.5722 no 2_666
C81 H14A 2.9948 no .
C81 H12B 3.5748 no .
C81 H7A 3.4283 no 1_655
C81 H5A 3.1698 no 1_655
C81 H5C 3.3507 no 1_655
C81 H30C 3.5006 no .
C75 H92 3.5839 no 1_655
C75 H86 3.4568 no 2_765
C75 H19B 3.2063 no 2_666
C75 H40B 3.5068 no 1_645
C89 H18A 3.5667 no 2_666
C89 H18B 3.5671 no 2_666
C76 H8A 3.2809 no 1_655
C76 H19B 3.3876 no 2_666
C74 H19B 3.0073 no 2_666
C74 H21B 3.2275 no 1_645
C74 H40B 3.0278 no 1_645
C74 H17B 3.5373 no 1_645
C91 H86 3.4857 no 2_665
C91 H10B 3.1995 no .
C91 H50A 2.9593 no .
C94 H93 3.4420 no 2_666
C94 H18A 3.4654 no 2_666
C94 H18B 3.1198 no 2_666
C94 H14B 3.2144 no 2_666
C94 H12A 3.0369 no .
C77 H7A 3.0695 no 1_655
C41 H1C 3.4011 no 2_575
C41 H50B 3.5348 no 1_565
C17 H74 3.4241 no 1_465
C17 H15B 3.3200 no 2_676
C17 H50B 3.3205 no 1_565
C3 H90 3.3406 no 2_665
C3 H50C 3.3370 no 2_665
C88 H4A 3.1979 no 2_665
C88 H4B 3.5405 no .
C88 H10A 3.2796 no .
C19 H78 3.4055 no 2_666
C78 H93 3.3635 no 2_666
C78 H18B 3.0724 no 2_666
C78 H7A 3.5038 no 1_655
C4 H90 3.5690 no 2_665
C4 H87 3.3561 no .
C31 H30A 3.2437 no 2_675
C31 H50B 3.1392 no 1_565
C7 H84 3.4405 no 1_455
C7 H76 3.2815 no 1_455
C10 H88 3.1744 no .
C50 H91 3.3522 no .
C50 H3A 3.4196 no 2_665
C50 H1A 3.2674 no 2_665
C50 H30A 3.3569 no 1_545
C50 H30C 3.5258 no 1_545
C50 H17B 3.5574 no 1_545
C80 H92 3.2235 no 2_666
C80 H93 3.2264 no 2_666
C80 H7B 3.5986 no 1_655
C80 H21A 3.3448 no 1_655
C15 H15B 3.1953 no 2_676
C15 H17C 3.3212 no 2_676
C51 H72 3.4101 no .
C51 H73 3.5182 no .
C51 H15B 3.2326 no 1_545
C51 H1A 2.8101 no 2_665
C51 H30C 3.3857 no 1_545
C51 H17C 3.3934 no 1_545
C79 H92 3.3181 no 2_666
C79 H93 3.1084 no 2_666
C79 H7B 3.5969 no 1_655
C83 H3A 3.5161 no 2_665
C83 H4A 3.3704 no 2_665
C83 H7A 3.4257 no 1_655
H85 C8 3.5906 no 2_665
H85 C85 3.3361 no 2_765
H85 C84 3.1554 no 2_765
H85 H85 2.8709 no 2_765
H85 H84 2.4894 no 2_765
H85 H8A 3.4258 no 2_665
H85 H8B 3.0789 no 1_655
H85 H8B 2.8580 no 2_665
H85 H3B 3.2560 no 1_655
H85 H4A 3.5145 no 2_665
H85 H40B 3.5706 no 2_675
H92 C75 3.5839 no 1_455
H92 C80 3.2235 no 2_666
H92 C79 3.3181 no 2_666
H92 H75 2.7512 no 1_455
H92 H80 2.9488 no 2_666
H92 H79 3.1264 no 2_666
H92 H14B 3.4500 no 2_666
H92 H10B 3.4910 no .
H92 H17C 3.4290 no 1_545
H90 C3 3.3406 no 2_665
H90 C4 3.5690 no 2_665
H90 H87 3.3200 no 2_665
H90 H3A 2.4879 no 2_665
H90 H4A 3.3722 no 2_665
H90 H4B 3.3785 no 2_665
H90 H50A 2.8338 no .
H72 N52 3.3779 no .
H72 C18 3.4379 no 2_666
H72 C51 3.4101 no .
H72 H18A 2.5670 no 2_666
H72 H18B 3.5638 no 2_666
H72 H3A 2.8298 no 2_665
H72 H15A 3.3713 no 2_666
H72 H1A 3.3768 no 2_665
H72 H50A 3.4797 no .
H86 C40 3.2574 no 2_675
H86 C75 3.4568 no 2_765
H86 C91 3.4857 no 2_665
H86 H75 2.9331 no 2_765
H86 H91 2.7238 no 2_665
H86 H8A 3.5361 no 2_665
H86 H4A 3.3599 no 2_665
H86 H40A 2.7030 no 2_675
H86 H40B 3.0007 no 2_675
H82 C30 3.5025 no .
H82 H12B 2.8758 no .
H82 H7A 3.2448 no 1_655
H82 H10A 3.5039 no .
H82 H5A 3.2015 no 1_655
H82 H30B 3.2499 no .
H82 H30C 3.0424 no .
H73 N52 2.9277 no .
H73 C21 3.5360 no 1_645
H73 C1 3.4690 no 2_665
H73 C51 3.5182 no .
H73 H18A 3.3300 no 2_666
H73 H19B 3.3986 no 2_666
H73 H15A 3.5708 no 2_666
H73 H21B 2.8072 no 1_645
H73 H1A 2.6561 no 2_665
H73 H1C 3.4658 no 2_665
H84 C8 3.2634 no 1_655
H84 C85 3.3425 no 2_765
H84 C7 3.4405 no 1_655
H84 H85 2.4894 no 2_765
H84 H8A 3.2088 no 1_655
H84 H8B 2.7316 no 1_655
H84 H3B 3.2967 no 2_665
H84 H7A 2.7704 no 1_655
H87 C4 3.3561 no .
H87 H90 3.3200 no 2_665
H87 H91 3.1834 no 2_665
H87 H4A 3.4367 no .
H87 H4A 3.4348 no 2_665
H87 H4B 2.4845 no .
H87 H10A 3.5126 no .
H87 H30B 3.2680 no .
H87 H40A 3.4316 no 2_675
H87 H50A 3.3883 no 2_665
H81 N52 3.3964 no 1_565
H81 C5 3.5164 no 1_655
H81 C14 3.3882 no .
H81 H14A 2.5080 no .
H81 H14B 3.4760 no .
H81 H12B 3.4337 no .
H81 H5A 2.9657 no 1_655
H81 H5C 3.1677 no 1_655
H81 H30C 2.8188 no .
H75 C92 3.4576 no 1_655
H75 H92 2.7512 no 1_655
H75 H86 2.9331 no 2_765
H75 H91 3.3122 no 1_655
H75 H8A 3.2652 no 1_655
H75 H40B 3.5739 no 1_645
H75 H17B 3.5713 no 1_645
H76 C8 3.1508 no 1_655
H76 C7 3.2815 no 1_655
H76 H8A 2.5069 no 1_655
H76 H8B 3.2963 no 1_655
H76 H7A 2.8515 no 1_655
H76 H7B 3.3716 no 1_655
H74 O43 3.2535 no 1_645
H74 C21 3.4975 no 1_645
H74 C40 3.5577 no 1_645
H74 C17 3.4241 no 1_645
H74 H19B 3.4117 no 2_666
H74 H21B 2.5484 no 1_645
H74 H21C 3.3950 no 2_666
H74 H40B 2.7482 no 1_645
H74 H17A 3.2899 no 1_645
H74 H17B 2.7015 no 1_645
H91 C86 3.4314 no 2_665
H91 C50 3.3522 no .
H91 H86 2.7238 no 2_665
H91 H87 3.1834 no 2_665
H91 H75 3.3122 no 1_455
H91 H10B 3.5450 no .
H91 H17B 3.3920 no 1_545
H91 H17C 3.5399 no 1_545
H91 H50A 2.4375 no .
H91 H50B 3.5805 no .
H88 C10 3.1744 no .
H88 H4B 3.0570 no .
H88 H10A 2.4693 no .
H88 H10B 3.0288 no .
H78 C18 3.2370 no 2_666
H78 C19 3.4055 no 2_666
H78 H79 3.2972 no 2_766
H78 H18A 3.5133 no 2_666
H78 H18B 2.4826 no 2_666
H78 H19A 3.3469 no 2_666
H78 H19B 3.0958 no 2_666
H80 C21 3.3648 no 1_655
H80 H92 2.9488 no 2_666
H80 H93 3.5666 no 2_666
H80 H19A 3.4240 no 1_655
H80 H19B 3.3687 no 1_655
H80 H21A 2.8677 no 1_655
H80 H21C 2.9934 no 1_655
H79 H92 3.1264 no 2_666
H79 H78 3.2972 no 2_766
H79 H79 3.3570 no 2_766
H79 H93 3.3928 no 2_666
H79 H19A 3.3792 no 1_655
H79 H19B 3.4650 no 1_655
H93 C81 3.5722 no 2_666
H93 C94 3.4420 no 2_666
H93 C78 3.3635 no 2_666
H93 C80 3.2264 no 2_666
H93 C79 3.1084 no 2_666
H93 H80 3.5666 no 2_666
H93 H79 3.3928 no 2_666
H93 H94 2.5612 no 2_666
H93 H14B 2.8315 no 2_666
H93 H12A 2.8630 no .
H93 H12A 3.3999 no 2_666
H94 C18 3.5286 no 2_666
H94 C93 3.3453 no 2_666
H94 H93 2.5612 no 2_666
H94 H94 3.2000 no 2_666
H94 H18A 3.5310 no 2_666
H94 H18B 2.7666 no 2_666
H94 H14B 3.4869 no 2_666
H94 H12A 2.9181 no .
H94 H12A 3.1094 no 2_666
H94 H12B 3.5820 no .
H8A C76 3.2809 no 1_455
H8A H85 3.4258 no 2_665
H8A H86 3.5361 no 2_665
H8A H84 3.2088 no 1_455
H8A H75 3.2652 no 1_455
H8A H76 2.5069 no 1_455
H8B C85 3.4702 no 1_455
H8B C85 3.0591 no 2_665
H8B C86 3.5848 no 2_665
H8B C84 3.2899 no 1_455
H8B C84 3.5516 no 2_665
H8B H85 3.0789 no 1_455
H8B H85 2.8580 no 2_665
H8B H84 2.7316 no 1_455
H8B H76 3.2963 no 1_455
H18A C72 2.7029 no 2_666
H18A C73 3.1643 no 2_666
H18A C71 3.2890 no 2_666
H18A C89 3.5667 no 2_666
H18A C94 3.4654 no 2_666
H18A H72 2.5670 no 2_666
H18A H73 3.3300 no 2_666
H18A H78 3.5133 no 2_666
H18A H94 3.5310 no 2_666
H18B C72 3.5193 no 2_666
H18B C71 3.4751 no 2_666
H18B C89 3.5671 no 2_666
H18B C94 3.1198 no 2_666
H18B C78 3.0724 no 2_666
H18B H72 3.5638 no 2_666
H18B H78 2.4826 no 2_666
H18B H94 2.7666 no 2_666
H14A N52 3.3795 no 1_565
H14A C81 2.9948 no .
H14A H81 2.5080 no .
H14B C92 3.1799 no 2_666
H14B C93 2.7970 no 2_666
H14B C94 3.2144 no 2_666
H14B H92 3.4500 no 2_666
H14B H81 3.4760 no .
H14B H93 2.8315 no 2_666
H14B H94 3.4869 no 2_666
H14B H17C 3.5263 no 2_676
H12A C93 2.9956 no .
H12A C94 3.0369 no .
H12A H93 2.8630 no .
H12A H93 3.3999 no 2_666
H12A H94 2.9181 no .
H12A H94 3.1094 no 2_666
H12B C82 3.2754 no .
H12B C81 3.5748 no .
H12B H82 2.8758 no .
H12B H81 3.4337 no .
H12B H94 3.5820 no .
H3A C90 3.3276 no 2_665
H3A C72 3.0196 no 2_665
H3A C71 3.4606 no 2_665
H3A C50 3.4196 no 2_665
H3A C83 3.5161 no 2_665
H3A H90 2.4879 no 2_665
H3A H72 2.8298 no 2_665
H3A H50A 3.1003 no 2_665
H3A H50C 3.0520 no 2_665
H3B C84 3.3594 no 2_665
H3B H85 3.2560 no 1_455
H3B H84 3.2967 no 2_665
H19A H78 3.3469 no 2_666
H19A H80 3.4240 no 1_455
H19A H79 3.3792 no 1_455
H19B C72 3.2148 no 2_666
H19B C73 3.0010 no 2_666
H19B C71 3.4527 no 2_666
H19B C75 3.2063 no 2_666
H19B C76 3.3876 no 2_666
H19B C74 3.0073 no 2_666
H19B H73 3.3986 no 2_666
H19B H74 3.4117 no 2_666
H19B H78 3.0958 no 2_666
H19B H80 3.3687 no 1_455
H19B H79 3.4650 no 1_455
H4A C85 3.0424 no 2_665
H4A C86 2.9355 no 2_665
H4A C84 3.2311 no 2_665
H4A C87 2.9939 no 2_665
H4A C88 3.1979 no 2_665
H4A C83 3.3704 no 2_665
H4A H85 3.5145 no 2_665
H4A H90 3.3722 no 2_665
H4A H86 3.3599 no 2_665
H4A H87 3.4367 no .
H4A H87 3.4348 no 2_665
H4B C87 3.2529 no .
H4B C88 3.5405 no .
H4B H90 3.3785 no 2_665
H4B H87 2.4845 no .
H4B H88 3.0570 no .
H4B H50C 3.3384 no 2_665
H7A C85 3.5954 no 1_455
H7A C82 3.0105 no 1_455
H7A C84 2.9847 no 1_455
H7A C81 3.4283 no 1_455
H7A C77 3.0695 no 1_455
H7A C78 3.5038 no 1_455
H7A C83 3.4257 no 1_455
H7A H82 3.2448 no 1_455
H7A H84 2.7704 no 1_455
H7A H76 2.8515 no 1_455
H7B C80 3.5986 no 1_455
H7B C79 3.5969 no 1_455
H7B H76 3.3716 no 1_455
H10A C88 3.2796 no .
H10A H82 3.5039 no .
H10A H87 3.5126 no .
H10A H88 2.4693 no .
H10B C92 3.1616 no .
H10B C90 3.4832 no .
H10B C93 3.3950 no .
H10B C91 3.1995 no .
H10B H92 3.4910 no .
H10B H91 3.5450 no .
H10B H88 3.0288 no .
H15A N52 3.1036 no 2_666
H15A H72 3.3713 no 2_666
H15A H73 3.5708 no 2_666
H15A H15B 3.1614 no 2_676
H15A H17C 3.3640 no 2_676
H15B N52 2.8623 no 1_565
H15B C17 3.3200 no 2_676
H15B C15 3.1953 no 2_676
H15B C51 3.2326 no 1_565
H15B H15A 3.1614 no 2_676
H15B H15B 2.4929 no 2_676
H15B H17A 3.4552 no 2_676
H15B H17C 2.5540 no 2_676
H21A C80 3.3448 no 1_455
H21A H80 2.8677 no 1_455
H21B C73 3.3565 no 1_465
H21B C74 3.2275 no 1_465
H21B H73 2.8072 no 1_465
H21B H74 2.5484 no 1_465
H21B H21C 3.5715 no 2_576
H21C H74 3.3950 no 2_666
H21C H80 2.9934 no 1_455
H21C H21B 3.5715 no 2_576
H21C H21C 3.5204 no 2_576
H21C H17A 3.2153 no 2_576
H5A C30 3.5798 no 1_455
H5A C82 3.3062 no 1_455
H5A C40 3.4960 no 2_575
H5A C81 3.1698 no 1_455
H5A H82 3.2015 no 1_455
H5A H81 2.9657 no 1_455
H5A H1B 3.1204 no 2_575
H5A H30B 3.4562 no 1_455
H5A H30C 2.9214 no 1_455
H5A H40C 2.5742 no 2_575
H5B O42 3.4184 no 2_575
H5B C1 3.0368 no 2_575
H5B C40 3.5438 no 2_575
H5B H5B 3.5952 no 2_575
H5B H1A 3.3934 no 2_575
H5B H1B 2.2471 no 2_575
H5B H1C 3.1155 no 2_575
H5B H40C 2.6343 no 2_575
H5C C81 3.3507 no 1_455
H5C H81 3.1677 no 1_455
H5C H1B 3.1938 no 2_575
H1A N52 2.8892 no 2_665
H1A C72 3.4474 no 2_665
H1A C73 3.0366 no 2_665
H1A C50 3.2674 no 2_665
H1A C51 2.8101 no 2_665
H1A H72 3.3768 no 2_665
H1A H73 2.6561 no 2_665
H1A H5B 3.3934 no 2_575
H1A H50C 2.8495 no 2_665
H1B C5 2.9875 no 2_575
H1B H5A 3.1204 no 2_575
H1B H5B 2.2471 no 2_575
H1B H5C 3.1938 no 2_575
H1B H30A 3.4620 no 2_675
H1B H30C 3.4303 no 2_675
H1B H50C 3.2818 no 2_665
H1C C40 2.8831 no 2_575
H1C C73 3.5910 no 2_665
H1C C41 3.4011 no 2_575
H1C H73 3.4658 no 2_665
H1C H5B 3.1155 no 2_575
H1C H40B 2.4996 no 2_575
H1C H40C 2.5769 no 2_575
H30A O32 3.0968 no 2_675
H30A O42 3.3761 no 2_675
H30A C30 3.3770 no 2_675
H30A C31 3.2437 no 2_675
H30A C50 3.3569 no 1_565
H30A H1B 3.4620 no 2_675
H30A H30A 2.7525 no 2_675
H30A H40A 3.3044 no 2_675
H30A H40C 3.5858 no 2_675
H30A H50B 3.2203 no 1_565
H30A H50C 2.7632 no 1_565
H30B C40 3.2959 no 2_675
H30B C87 3.4107 no .
H30B H82 3.2499 no .
H30B H87 3.2680 no .
H30B H5A 3.4562 no 1_655
H30B H40A 2.6631 no 2_675
H30B H40C 3.1787 no 2_675
H30B H50C 3.5409 no 2_665
H30C C81 3.5006 no .
H30C C50 3.5258 no 1_565
H30C C51 3.3857 no 1_565
H30C H82 3.0424 no .
H30C H81 2.8188 no .
H30C H5A 2.9214 no 1_655
H30C H1B 3.4303 no 2_675
H30C H50B 3.4186 no 1_565
H30C H50C 3.2157 no 1_565
H40A C86 2.9895 no 2_675
H40A C30 3.3741 no 2_675
H40A C87 3.4034 no 2_675
H40A H86 2.7030 no 2_675
H40A H87 3.4316 no 2_675
H40A H30A 3.3044 no 2_675
H40A H30B 2.6631 no 2_675
H40A H50B 3.1342 no 1_565
H40B C1 3.4127 no 2_575
H40B C86 3.4309 no 2_675
H40B C75 3.5068 no 1_465
H40B C74 3.0278 no 1_465
H40B H85 3.5706 no 2_675
H40B H86 3.0007 no 2_675
H40B H75 3.5739 no 1_465
H40B H74 2.7482 no 1_465
H40B H1C 2.4996 no 2_575
H40C O6 3.1942 no 2_575
H40C C5 2.9023 no 2_575
H40C C1 3.4846 no 2_575
H40C H5A 2.5742 no 2_575
H40C H5B 2.6343 no 2_575
H40C H1C 2.5769 no 2_575
H40C H30A 3.5858 no 2_675
H40C H30B 3.1787 no 2_675
H17A H74 3.2899 no 1_465
H17A H15B 3.4552 no 2_676
H17A H21C 3.2153 no 2_576
H17B C74 3.5373 no 1_465
H17B C50 3.5574 no 1_565
H17B H75 3.5713 no 1_465
H17B H74 2.7015 no 1_465
H17B H91 3.3920 no 1_565
H17B H50A 3.4117 no 1_565
H17B H50B 3.0173 no 1_565
H17C C15 3.3212 no 2_676
H17C C51 3.3934 no 1_565
H17C H92 3.4290 no 1_565
H17C H91 3.5399 no 1_565
H17C H14B 3.5263 no 2_676
H17C H15A 3.3640 no 2_676
H17C H15B 2.5540 no 2_676
H17C H50A 3.4690 no 1_565
H17C H50B 3.4148 no 1_565
H50A C90 3.1751 no .
H50A C91 2.9593 no .
H50A H90 2.8338 no .
H50A H72 3.4797 no .
H50A H87 3.3883 no 2_665
H50A H91 2.4375 no .
H50A H3A 3.1003 no 2_665
H50A H17B 3.4117 no 1_545
H50A H17C 3.4690 no 1_545
H50B Ni2 3.5041 no 1_545
H50B O33 2.5019 no 1_545
H50B O43 3.1585 no 1_545
H50B O16 2.9404 no 1_545
H50B C30 3.4621 no 1_545
H50B C41 3.5348 no 1_545
H50B C17 3.3205 no 1_545
H50B C31 3.1392 no 1_545
H50B H91 3.5805 no .
H50B H30A 3.2203 no 1_545
H50B H30C 3.4186 no 1_545
H50B H40A 3.1342 no 1_545
H50B H17B 3.0173 no 1_545
H50B H17C 3.4148 no 1_545
H50C O33 3.4540 no 1_545
H50C O32 3.0826 no 2_665
H50C O2 2.7330 no 2_665
H50C C1 3.1426 no 2_665
H50C C30 3.3148 no 1_545
H50C C3 3.3370 no 2_665
H50C H3A 3.0520 no 2_665
H50C H4B 3.3384 no 2_665
H50C H1A 2.8495 no 2_665
H50C H1B 3.2818 no 2_665
H50C H30A 2.7632 no 1_545
H50C H30B 3.5409 no 2_665
H50C H30C 3.2157 no 1_545

loop_
_geom_torsion_atom_site_label_1
_geom_torsion_atom_site_label_2
_geom_torsion_atom_site_label_3
_geom_torsion_atom_site_label_4
_geom_torsion
_geom_torsion_publ_flag
O32 Ni1 O22 Ni2 58.04(11) no
O32 Ni1 O22 C11 -71.51(14) no
O22 Ni1 O32 C31 -34.03(18) no
O32 Ni1 O42 C41 -76.0(3) no
O42 Ni1 O32 C31 69.09(18) no
O32 Ni1 O2 C1 -120.9(2) no
O32 Ni1 O2 C3 100.45(15) no
O2 Ni1 O32 C31 162.84(19) no
O32 Ni1 N9 C8 179.1(2) no
O32 Ni1 N9 C4 -60.87(18) no
O32 Ni1 N9 C10 58.14(17) no
N9 Ni1 O32 C31 -115.6(2) no
O6 Ni1 O22 Ni2 -129.00(12) no
O6 Ni1 O22 C11 101.45(15) no
O22 Ni1 O6 C5 80.54(17) no
O22 Ni1 O6 C7 -46.89(16) no
O6 Ni1 O42 C41 111.7(3) no
O42 Ni1 O6 C5 -22.32(17) no
O42 Ni1 O6 C7 -149.75(16) no
O6 Ni1 O2 C1 64.1(2) no
O6 Ni1 O2 C3 -74.63(16) no
O2 Ni1 O6 C5 -116.11(18) no
O2 Ni1 O6 C7 116.46(18) no
O6 Ni1 N9 C8 -8.24(19) no
O6 Ni1 N9 C4 111.79(18) no
O6 Ni1 N9 C10 -129.20(18) no
N9 Ni1 O6 C5 161.5(2) no
N9 Ni1 O6 C7 34.12(18) no
O22 Ni1 O42 C41 20.8(3) no
O42 Ni1 O22 Ni2 -35.35(12) no
O42 Ni1 O22 C11 -164.89(13) no
O22 Ni1 N9 C8 83.5(2) no
O22 Ni1 N9 C4 -156.45(18) no
O22 Ni1 N9 C10 -37.44(15) no
N9 Ni1 O22 Ni2 151.37(12) no
N9 Ni1 O22 C11 21.83(14) no
O42 Ni1 O2 C1 -29.3(2) no
O42 Ni1 O2 C3 -168.01(15) no
O2 Ni1 O42 C41 -160.4(3) no
O2 Ni1 N9 C8 -97.3(2) no
O2 Ni1 N9 C4 22.76(16) no
O2 Ni1 N9 C10 141.76(17) no
N9 Ni1 O2 C1 144.1(3) no
N9 Ni1 O2 C3 5.36(15) no
O33 Ni2 O43 C41 58.3(3) no
O43 Ni2 O33 C31 -80.7(2) no
O33 Ni2 O22 Ni1 -53.02(10) no
O33 Ni2 O22 C11 77.37(13) no
O22 Ni2 O33 C31 22.2(2) no
O33 Ni2 O16 C17 125.71(18) no
O33 Ni2 O16 C15 -94.34(15) no
O16 Ni2 O33 C31 -171.8(2) no
O33 Ni2 N13 C18 -179.6(2) no
O33 Ni2 N13 C14 59.18(17) no
O33 Ni2 N13 C12 -60.69(16) no
N13 Ni2 O33 C31 106.7(3) no
O43 Ni2 O22 Ni1 40.96(12) no
O43 Ni2 O22 C11 171.35(12) no
O22 Ni2 O43 C41 -37.3(3) no
O43 Ni2 O20 C21 23.2(3) no
O43 Ni2 O20 C19 153.59(15) no
O20 Ni2 O43 C41 -129.4(3) no
O43 Ni2 O16 C17 32.99(18) no
O43 Ni2 O16 C15 172.94(15) no
O16 Ni2 O43 C41 144.5(3) no
O22 Ni2 O20 C21 -79.5(2) no
O22 Ni2 O20 C19 50.90(15) no
O20 Ni2 O22 Ni1 133.65(10) no
O20 Ni2 O22 C11 -95.97(13) no
O22 Ni2 N13 C18 -85.1(2) no
O22 Ni2 N13 C14 153.66(16) no
O22 Ni2 N13 C12 33.79(14) no
N13 Ni2 O22 Ni1 -146.83(12) no
N13 Ni2 O22 C11 -16.44(13) no
O20 Ni2 O16 C17 -59.19(18) no
O20 Ni2 O16 C15 80.76(15) no
O16 Ni2 O20 C21 114.3(3) no
O16 Ni2 O20 C19 -115.27(16) no
O20 Ni2 N13 C18 7.59(19) no
O20 Ni2 N13 C14 -113.63(18) no
O20 Ni2 N13 C12 126.49(17) no
N13 Ni2 O20 C21 -163.3(3) no
N13 Ni2 O20 C19 -32.89(16) no
O16 Ni2 N13 C18 95.0(2) no
O16 Ni2 N13 C14 -26.25(15) no
O16 Ni2 N13 C12 -146.13(16) no
N13 Ni2 O16 C17 -139.39(19) no
N13 Ni2 O16 C15 0.55(15) no
Ni2 O33 C31 O32 5.7(5) no
Ni2 O33 C31 C30 -174.11(14) no
Ni2 O43 C41 O42 21.4(5) no
Ni2 O43 C41 C40 -157.92(17) no
Ni1 O32 C31 O33 1.5(5) no
Ni1 O32 C31 C30 -178.68(13) no
Ni1 O6 C7 C8 -51.9(4) no
C5 O6 C7 C8 176.1(4) no
Ni1 O22 C11 C12 122.9(2) no
Ni1 O22 C11 C10 0.1(3) no
Ni2 O22 C11 C12 -5.0(3) no
Ni2 O22 C11 C10 -127.8(2) no
Ni2 O20 C19 C18 50.4(3) no
C21 O20 C19 C18 -173.5(4) no
Ni1 O42 C41 O43 -11.7(5) no
Ni1 O42 C41 C40 167.54(16) no
Ni1 O2 C3 C4 -32.6(4) no
C1 O2 C3 C4 -174.2(4) no
Ni2 O16 C15 C14 25.8(4) no
C17 O16 C15 C14 170.4(4) no
Ni1 N9 C8 C7 -18.0(5) no
Ni1 N9 C4 C3 -48.6(4) no
Ni1 N9 C10 C11 47.6(3) no
C8 N9 C4 C3 71.4(4) no
C4 N9 C8 C7 -134.1(4) no
C8 N9 C10 C11 -71.9(4) no
C10 N9 C8 C7 96.1(4) no
C4 N9 C10 C11 159.8(3) no
C10 N9 C4 C3 -159.3(3) no
Ni2 N13 C18 C19 17.9(5) no
Ni2 N13 C14 C15 49.7(3) no
Ni2 N13 C12 C11 -45.1(3) no
C18 N13 C14 C15 -71.7(4) no
C14 N13 C18 C19 135.1(4) no
C18 N13 C12 C11 74.6(4) no
C12 N13 C18 C19 -96.1(4) no
C14 N13 C12 C11 -158.1(3) no
C12 N13 C14 C15 161.4(3) no
N9 C8 C7 O6 47.2(5) no
N13 C18 C19 O20 -47.0(5) no
C86 C85 C84 C83 -1.2(6) no
C84 C85 C86 C87 -0.1(6) no
C93 C92 C91 C90 0.2(5) no
C91 C92 C93 C94 0.1(5) no
C89 C90 C91 C92 -0.1(5) no
C91 C90 C89 C94 -0.2(5) no
C91 C90 C89 B70 178.3(3) no
C73 C72 C71 C76 -0.9(5) no
C73 C72 C71 B70 178.2(3) no
C71 C72 C73 C74 -0.0(5) no
C85 C86 C87 C88 0.8(7) no
N13 C14 C15 O16 -51.1(5) no
O22 C11 C12 N13 35.1(4) no
O22 C11 C10 N9 -33.7(4) no
C12 C11 C10 N9 -156.4(3) no
C10 C11 C12 N13 157.9(3) no
C81 C82 C77 C78 0.7(6) no
C81 C82 C77 B70 178.2(4) no
C77 C82 C81 C80 -0.8(7) no
C92 C93 C94 C89 -0.5(5) no
C72 C73 C74 C75 0.3(6) no
C85 C84 C83 C88 1.7(5) no
C85 C84 C83 B70 -176.0(3) no
C86 C87 C88 C83 -0.3(8) no
C72 C71 C76 C75 1.6(5) no
C72 C71 B70 C89 17.6(5) no
C72 C71 B70 C77 138.2(3) no
C72 C71 B70 C83 -103.1(3) no
C76 C71 B70 C89 -163.4(3) no
C76 C71 B70 C77 -42.8(4) no
C76 C71 B70 C83 75.9(4) no
B70 C71 C76 C75 -177.5(3) no
C82 C81 C80 C79 0.7(8) no
C76 C75 C74 C73 0.4(6) no
C74 C75 C76 C71 -1.4(6) no
C90 C89 C94 C93 0.5(4) no
C90 C89 B70 C71 -75.2(4) no
C90 C89 B70 C77 163.3(3) no
C90 C89 B70 C83 45.6(4) no
C94 C89 B70 C71 103.2(4) no
C94 C89 B70 C77 -18.4(4) no
C94 C89 B70 C83 -136.0(3) no
B70 C89 C94 C93 -178.0(3) no
C82 C77 C78 C79 -0.4(5) no
C82 C77 B70 C71 158.0(3) no
C82 C77 B70 C89 -80.4(4) no
C82 C77 B70 C83 38.2(4) no
C78 C77 B70 C71 -24.7(4) no
C78 C77 B70 C89 97.0(4) no
C78 C77 B70 C83 -144.5(3) no
B70 C77 C78 C79 -178.0(3) no
O2 C3 C4 N9 55.6(5) no
C87 C88 C83 C84 -1.0(6) no
C87 C88 C83 B70 176.8(4) no
C77 C78 C79 C80 0.4(7) no
C81 C80 C79 C78 -0.5(8) no
C84 C83 B70 C71 -34.6(5) no
C84 C83 B70 C89 -156.1(3) no
C84 C83 B70 C77 85.8(4) no
C88 C83 B70 C71 147.9(4) no
C88 C83 B70 C89 26.4(5) no
C88 C83 B70 C77 -91.8(4) no
